data_7042047
loop_
_publ_author_name
'Kitos, Alexandros A.'
'Papatriantafyllopoulou, Constantina'
'Tasiopoulos, Anastasios J.'
'Perlepes, Spyros P.'
'Escuer, Albert'
'Nastopoulos, Vassilios'

_publ_section_title
;
 Binding of ligands containing carbonyl and phenol groups to iron(iii):
 new Fe6, Fe10 and Fe12 coordination clusters.
;
_journal_issue 10
_journal_name_full 'Dalton transactions (Cambridge, England : 2003)'
_journal_page_first 3240
_journal_page_last 3251
_journal_paper_doi 10.1039/c6dt04830g
_journal_volume 46
_journal_year 2017
_chemical_formula_moiety 'C64 H92 Fe10 O32, 2(N O3), 3(C H4 O)'
_chemical_formula_sum 'C67 H104 Fe10 N2 O41'
_chemical_formula_weight 2152.02
_space_group_crystal_system triclinic
_space_group_IT_number 2
_space_group_name_Hall '-P 1'
_space_group_name_H-M_alt 'P -1'
_symmetry_space_group_name_Hall '-P 1'
_symmetry_space_group_name_H-M 'P -1'
_atom_sites_solution_hydrogens geom
_atom_sites_solution_primary direct
_atom_sites_solution_secondary difmap
_audit_creation_method SHELXL-2014/7
_audit_update_record
;
2016-12-07 deposited with the CCDC.
2017-02-13 downloaded from the CCDC.
;
_cell_angle_alpha 96.034(7)
_cell_angle_beta 108.589(8)
_cell_angle_gamma 108.143(8)
_cell_formula_units_Z 1
_cell_length_a 11.0455(11)
_cell_length_b 13.9295(11)
_cell_length_c 16.0391(14)
_cell_measurement_reflns_used 3171
_cell_measurement_temperature 100(2)
_cell_measurement_theta_max 27.6320
_cell_measurement_theta_min 3.3900
_cell_volume 2164.7(4)
_computing_cell_refinement 'CrysAlisPro (Agilent Technologies, 2011)'
_computing_data_collection 'CrysAlisPro (Agilent Technologies, 2011)'
_computing_data_reduction 'CrysAlisPro (Agilent Technologies, 2011)'
_computing_molecular_graphics
;ORTEP-3 for Windows (Farrugia, 1997); PLATON (Spek, 1990);
MERCURY (Bruno et al. 2002); DIAMOND (Brandenburg, 2014); 
X-SEED (Barbour, 2001)
;
_computing_publication_material 'WINGX (Farrugia, 1999)'
_computing_structure_refinement 'SHELXL-2014/7 (Sheldrick, 2014)'
_computing_structure_solution 'SIR92 (Altomare et al., 1994)'
_diffrn_ambient_temperature 100(2)
_diffrn_detector_area_resol_mean 10.4223
_diffrn_measured_fraction_theta_full 0.997
_diffrn_measured_fraction_theta_max 0.997
_diffrn_measurement_device_type 'Oxford Diffraction SuperNova with Atlas detector'
_diffrn_measurement_method '\w scans'
_diffrn_radiation_source 'SuperNova (Mo) X-ray Source'
_diffrn_radiation_type MoK\a
_diffrn_radiation_wavelength 0.71073
_diffrn_reflns_av_R_equivalents 0.0528
_diffrn_reflns_av_unetI/netI 0.0867
_diffrn_reflns_Laue_measured_fraction_full 0.997
_diffrn_reflns_Laue_measured_fraction_max 0.997
_diffrn_reflns_limit_h_max 13
_diffrn_reflns_limit_h_min -13
_diffrn_reflns_limit_k_max 11
_diffrn_reflns_limit_k_min -16
_diffrn_reflns_limit_l_max 19
_diffrn_reflns_limit_l_min -16
_diffrn_reflns_number 13401
_diffrn_reflns_point_group_measured_fraction_full 0.997
_diffrn_reflns_point_group_measured_fraction_max 0.997
_diffrn_reflns_theta_full 24.998
_diffrn_reflns_theta_max 24.998
_diffrn_reflns_theta_min 3.047
_exptl_absorpt_coefficient_mu 1.714
_exptl_absorpt_correction_T_max 1.00000
_exptl_absorpt_correction_T_min 0.54780
_exptl_absorpt_correction_type multi-scan
_exptl_absorpt_process_details
;
CrysAlisPro, Agilent Technologies,
Version 1.171.36.28 (release 01-02-2013 CrysAlis171 .NET)
(compiled Feb  1 2013,16:14:44)
Empirical absorption correction using spherical harmonics,
implemented in SCALE3 ABSPACK scaling algorithm.
;
_exptl_crystal_colour red
_exptl_crystal_density_diffrn 1.651
_exptl_crystal_density_method 'not measured'
_exptl_crystal_description plate
_exptl_crystal_F_000 1108
_exptl_crystal_size_max 0.190
_exptl_crystal_size_mid 0.170
_exptl_crystal_size_min 0.060
_refine_diff_density_max 1.485
_refine_diff_density_min -1.187
_refine_diff_density_rms 0.159
_refine_ls_extinction_method none
_refine_ls_goodness_of_fit_ref 1.007
_refine_ls_hydrogen_treatment mixed
_refine_ls_matrix_type full
_refine_ls_number_parameters 568
_refine_ls_number_reflns 7586
_refine_ls_number_restraints 53
_refine_ls_restrained_S_all 1.019
_refine_ls_R_factor_all 0.1110
_refine_ls_R_factor_gt 0.0729
_refine_ls_shift/su_max 0.001
_refine_ls_shift/su_mean 0.000
_refine_ls_structure_factor_coef Fsqd
_refine_ls_weighting_details 'w=1/[\s^2^(Fo^2^)+(0.1269P)^2^+3.8940P] where P=(Fo^2^+2Fc^2^)/3'
_refine_ls_weighting_scheme calc
_refine_ls_wR_factor_gt 0.1905
_refine_ls_wR_factor_ref 0.2355
_reflns_Friedel_coverage 0.000
_reflns_number_gt 4905
_reflns_number_total 7586
_reflns_threshold_expression 'I > 2\s(I)'
_cod_data_source_file c6dt04830g2.cif
_cod_data_source_block 1
_cod_depositor_comments 'Adding full bibliography for 7042046--7042050.cif.'
_cod_database_code 7042047
_shelx_shelxl_version_number 2014/7
_shelx_space_group_comment
;
The symmetry employed for this shelxl refinement is uniquely defined
by the following loop, which should always be used as a source of
symmetry information in preference to the above space-group names.
They are only intended as comments.
;
_shelx_estimated_absorpt_t_min 0.737
_shelx_estimated_absorpt_t_max 0.904

loop_
_space_group_symop_operation_xyz
'x, y, z'
'-x, -y, -z'

loop_
_atom_site_label
_atom_site_type_symbol
_atom_site_fract_x
_atom_site_fract_y
_atom_site_fract_z
_atom_site_U_iso_or_equiv
_atom_site_adp_type
_atom_site_occupancy
_atom_site_site_symmetry_order
_atom_site_calc_flag
_atom_site_refinement_flags_posn
_atom_site_refinement_flags_adp
_atom_site_refinement_flags_occupancy
Fe1 Fe 0.15546(10) 0.28942(7) 0.48087(6) 0.0262(3) Uani 1 1 d . . .
Fe2 Fe 0.20895(10) 0.44972(7) 0.65890(6) 0.0252(3) Uani 1 1 d . . .
Fe3 Fe -0.12163(10) 0.21906(7) 0.32170(7) 0.0277(3) Uani 1 1 d . . .
Fe4 Fe -0.06687(9) 0.38400(7) 0.48988(6) 0.0216(3) Uani 1 1 d . . .
Fe5 Fe -0.00971(10) 0.54053(7) 0.66286(6) 0.0252(3) Uani 1 1 d . . .
C1A C -0.3321(8) 0.0334(5) 0.1793(4) 0.0318(17) Uani 1 1 d . . .
C1B C 0.2929(8) 0.1943(6) 0.3917(5) 0.0380(18) Uani 1 1 d . . .
C1C C 0.4716(7) 0.5801(6) 0.8060(5) 0.0341(17) Uani 1 1 d . . .
C2A C -0.2510(8) 0.0298(5) 0.1270(5) 0.0329(17) Uani 1 1 d . . .
C2B C 0.3135(8) 0.1270(6) 0.4507(6) 0.0408(19) Uani 1 1 d . . .
C2C C 0.4944(7) 0.4975(6) 0.8473(5) 0.0324(16) Uani 1 1 d . . .
C3A C -0.3128(8) -0.0457(6) 0.0440(5) 0.0402(19) Uani 1 1 d . . .
H3A H -0.2621 -0.0488 0.0080 0.048 Uiso 1 1 calc R U .
C3B C 0.3348(8) 0.0358(6) 0.4201(6) 0.048(2) Uani 1 1 d . . .
H3B H 0.3495 -0.0082 0.4586 0.057 Uiso 1 1 calc R U .
C3C C 0.6126(8) 0.5211(6) 0.9250(5) 0.0394(18) Uani 1 1 d . . .
H3C H 0.6292 0.4679 0.9515 0.047 Uiso 1 1 calc R U .
C4A C -0.4461(9) -0.1144(6) 0.0160(5) 0.044(2) Uani 1 1 d . . .
H4A H -0.4852 -0.1632 -0.0385 0.052 Uiso 1 1 calc R U .
C4B C 0.3338(9) 0.0127(7) 0.3361(7) 0.059(3) Uani 1 1 d . . .
H4B H 0.3485 -0.0467 0.3174 0.071 Uiso 1 1 calc R U .
C4C C 0.7049(8) 0.6220(7) 0.9627(5) 0.044(2) Uani 1 1 d . . .
H4C H 0.7827 0.6359 1.0140 0.052 Uiso 1 1 calc R U .
C5A C -0.5221(8) -0.1101(5) 0.0703(5) 0.0402(19) Uani 1 1 d . . .
H5A H -0.6119 -0.1570 0.0515 0.048 Uiso 1 1 calc R U .
C5B C 0.3107(9) 0.0777(6) 0.2767(6) 0.052(2) Uani 1 1 d . . .
H5B H 0.3050 0.0591 0.2178 0.063 Uiso 1 1 calc R U .
C5C C 0.6818(8) 0.7026(6) 0.9240(5) 0.0401(19) Uani 1 1 d . . .
H5C H 0.7432 0.7704 0.9499 0.048 Uiso 1 1 calc R U .
C6A C -0.4671(8) -0.0381(5) 0.1509(5) 0.0353(17) Uani 1 1 d . . .
H6A H -0.5191 -0.0367 0.1863 0.042 Uiso 1 1 calc R U .
C6B C 0.2961(8) 0.1707(7) 0.3054(6) 0.048(2) Uani 1 1 d . . .
H6B H 0.2886 0.2165 0.2675 0.057 Uiso 1 1 calc R U .
C6C C 0.5687(7) 0.6817(6) 0.8480(5) 0.0361(18) Uani 1 1 d . . .
H6C H 0.5549 0.7364 0.8227 0.043 Uiso 1 1 calc R U .
C7A C -0.1095(9) 0.1004(6) 0.1542(5) 0.0386(18) Uani 1 1 d . . .
C7B C 0.3036(8) 0.1450(6) 0.5377(6) 0.046(2) Uani 1 1 d . . .
C7C C 0.3994(8) 0.3910(6) 0.8088(5) 0.0331(17) Uani 1 1 d . . .
C8A C -0.0298(9) 0.0969(6) 0.0946(5) 0.044(2) Uani 1 1 d . . .
H8A1 H -0.0768 0.1080 0.0370 0.065 Uiso 1 1 calc R U .
H8A2 H -0.0213 0.0303 0.0864 0.065 Uiso 1 1 calc R U .
H8A3 H 0.0600 0.1502 0.1222 0.065 Uiso 1 1 calc R U .
C8B C 0.3643(12) 0.0926(9) 0.6101(7) 0.078(3) Uani 1 1 d . . .
H8B1 H 0.4592 0.1075 0.6195 0.118 Uiso 1 1 calc R U .
H8B2 H 0.3151 0.0190 0.5911 0.118 Uiso 1 1 calc R U .
H8B3 H 0.3570 0.1184 0.6655 0.118 Uiso 1 1 calc R U .
C8C C 0.4306(9) 0.3053(6) 0.8501(6) 0.046(2) Uani 1 1 d . . .
H8C1 H 0.5163 0.3042 0.8485 0.069 Uiso 1 1 calc R U .
H8C2 H 0.3587 0.2400 0.8166 0.069 Uiso 1 1 calc R U .
H8C3 H 0.4367 0.3170 0.9116 0.069 Uiso 1 1 calc R U .
C9 C -0.0211(9) 0.0539(6) 0.3839(5) 0.0434(19) Uani 1 1 d . . .
H9A H 0.0233 0.0340 0.4375 0.065 Uiso 1 1 calc R U .
H9B H 0.0211 0.0462 0.3410 0.065 Uiso 1 1 calc R U .
H9C H -0.1166 0.0104 0.3581 0.065 Uiso 1 1 calc R U .
C10 C 0.4363(8) 0.4444(7) 0.5963(6) 0.054(2) Uani 1 1 d . . .
H10A H 0.4781 0.5187 0.6120 0.080 Uiso 1 1 calc R U .
H10B H 0.4540 0.4177 0.5456 0.080 Uiso 1 1 calc R U .
H10C H 0.4740 0.4171 0.6468 0.080 Uiso 1 1 calc R U .
C11 C 0.0867(9) 0.4269(6) 0.8085(6) 0.046(2) Uani 1 1 d . . .
H11A H 0.1772 0.4322 0.8451 0.070 Uiso 1 1 calc R U .
H11B H 0.0244 0.3565 0.7947 0.070 Uiso 1 1 calc R U .
H11C H 0.0573 0.4714 0.8407 0.070 Uiso 1 1 calc R U .
C12 C -0.0160(7) 0.2263(5) 0.6017(5) 0.0323(16) Uani 1 1 d . . .
H12A H 0.0506 0.2030 0.6397 0.048 Uiso 1 1 calc R U .
H12B H -0.0807 0.1704 0.5514 0.048 Uiso 1 1 calc R U .
H12C H -0.0635 0.2489 0.6358 0.048 Uiso 1 1 calc R U .
C13 C 0.2199(8) 0.6897(6) 0.8361(5) 0.0395(18) Uani 1 1 d . . .
H13A H 0.2609 0.6380 0.8414 0.059 Uiso 1 1 calc R U .
H13B H 0.1691 0.6858 0.8751 0.059 Uiso 1 1 calc R U .
H13C H 0.2905 0.7572 0.8531 0.059 Uiso 1 1 calc R U .
C14 C -0.1804(9) 0.6033(6) 0.7651(6) 0.051(2) Uani 1 1 d . . .
H14A H -0.2178 0.5820 0.8095 0.076 Uiso 1 1 calc R U .
H14B H -0.2497 0.6116 0.7153 0.076 Uiso 1 1 calc R U .
H14C H -0.1042 0.6681 0.7917 0.076 Uiso 1 1 calc R U .
C15 C -0.3006(9) 0.4071(7) 0.5360(6) 0.056(2) Uani 1 1 d . . .
H15A H -0.3069 0.4698 0.5619 0.083 Uiso 1 1 calc R U .
H15B H -0.3549 0.3494 0.5525 0.083 Uiso 1 1 calc R U .
H15C H -0.3339 0.3967 0.4714 0.083 Uiso 1 1 calc R U .
C16 C -0.3408(9) 0.2037(7) 0.4032(8) 0.077(4) Uani 1 1 d . . .
H16A H -0.3760 0.1344 0.3673 0.116 Uiso 1 1 calc R U .
H16B H -0.3983 0.2402 0.3760 0.116 Uiso 1 1 calc R U .
H16C H -0.3400 0.2011 0.4629 0.116 Uiso 1 1 calc R U .
O1A O -0.2865(5) 0.1030(4) 0.2564(3) 0.0352(12) Uani 1 1 d . . .
O1B O 0.2690(5) 0.2794(4) 0.4134(3) 0.0334(12) Uani 1 1 d . . .
O1C O 0.3670(5) 0.5682(3) 0.7330(3) 0.0297(11) Uani 1 1 d . . .
O2A O -0.0490(5) 0.1663(4) 0.2271(3) 0.0337(11) Uani 1 1 d . . .
O2B O 0.2441(5) 0.2011(4) 0.5598(3) 0.0363(12) Uani 1 1 d . . .
O2C O 0.2893(5) 0.3648(3) 0.7425(3) 0.0298(11) Uani 1 1 d . . .
O3 O 0.0397(5) 0.3557(3) 0.4086(3) 0.0259(10) Uani 1 1 d . . .
O4 O 0.0931(5) 0.5134(3) 0.5824(3) 0.0229(10) Uani 1 1 d . . .
O5 O -0.0078(5) 0.1599(3) 0.4065(3) 0.0289(11) Uani 1 1 d . . .
O6 O 0.2920(5) 0.4143(4) 0.5733(3) 0.0287(11) Uani 1 1 d . . .
O7 O 0.0882(5) 0.4566(3) 0.7288(3) 0.0299(11) Uani 1 1 d . . .
O8 O 0.0522(4) 0.3111(3) 0.5691(3) 0.0236(10) Uani 1 1 d . . .
O9 O 0.1307(5) 0.6720(3) 0.7461(3) 0.0300(11) Uani 1 1 d . . .
O10 O -0.1351(5) 0.5266(4) 0.7337(4) 0.0359(12) Uani 1 1 d D . .
H10 H -0.161(9) 0.476(4) 0.756(5) 0.054 Uiso 1 1 d D U .
O11 O -0.1590(5) 0.4151(3) 0.5693(3) 0.0260(10) Uani 1 1 d . . .
O12 O -0.2053(5) 0.2560(3) 0.4080(3) 0.0260(10) Uani 1 1 d . . .
N1 N 0.7031(13) 0.2798(8) 0.7491(9) 0.110(4) Uani 1 1 d D U .
O13 O 0.6960(16) 0.2602(9) 0.6691(11) 0.180(5) Uani 1 1 d . U .
O14 O 0.7324(11) 0.3697(6) 0.7830(8) 0.123(3) Uani 1 1 d D U .
O15 O 0.6859(12) 0.2110(6) 0.7915(8) 0.129(3) Uani 1 1 d . U .
C17 C 0.0293(11) 0.1433(7) 0.8233(6) 0.063(3) Uani 1 1 d . . .
H17A H 0.0804 0.2123 0.8215 0.095 Uiso 1 1 calc R U .
H17B H -0.0600 0.1187 0.7761 0.095 Uiso 1 1 calc R U .
H17C H 0.0770 0.0984 0.8146 0.095 Uiso 1 1 calc R U .
O16 O 0.0157(8) 0.1441(6) 0.9062(5) 0.083(2) Uani 1 1 d D . .
H16 H -0.037(6) 0.173(7) 0.910(7) 0.125 Uiso 1 1 d D U .
O17 O -0.1229(14) 0.2672(11) 0.9467(9) 0.070(4) Uani 0.5 1 d D U P
C18 C -0.068(2) 0.3703(15) 0.9904(14) 0.087(7) Uani 0.5 1 d D U P
H18A H -0.0500 0.3759 1.0536 0.130 Uiso 0.5 1 calc R U P
H18B H -0.1312 0.4033 0.9657 0.130 Uiso 0.5 1 calc R U P
H18C H 0.0167 0.4035 0.9822 0.130 Uiso 0.5 1 calc R U P

loop_
_atom_site_aniso_label
_atom_site_aniso_U_11
_atom_site_aniso_U_22
_atom_site_aniso_U_33
_atom_site_aniso_U_23
_atom_site_aniso_U_13
_atom_site_aniso_U_12
Fe1 0.0267(6) 0.0266(5) 0.0330(6) 0.0064(4) 0.0121(4) 0.0190(4)
Fe2 0.0258(6) 0.0257(5) 0.0299(6) 0.0071(4) 0.0091(4) 0.0181(4)
Fe3 0.0311(6) 0.0239(5) 0.0324(6) 0.0048(4) 0.0125(5) 0.0158(4)
Fe4 0.0213(5) 0.0216(5) 0.0277(6) 0.0062(4) 0.0102(4) 0.0144(4)
Fe5 0.0281(6) 0.0251(5) 0.0298(6) 0.0068(4) 0.0125(4) 0.0174(4)
C1A 0.041(4) 0.022(3) 0.025(4) -0.004(3) 0.004(3) 0.013(3)
C1B 0.038(4) 0.041(4) 0.051(5) 0.010(3) 0.021(4) 0.032(4)
C1C 0.033(4) 0.041(4) 0.037(4) 0.008(3) 0.014(3) 0.023(4)
C2A 0.056(5) 0.028(4) 0.027(4) 0.010(3) 0.018(4) 0.027(4)
C2B 0.034(4) 0.046(5) 0.057(5) 0.016(4) 0.022(4) 0.028(4)
C2C 0.036(4) 0.040(4) 0.031(4) 0.009(3) 0.013(3) 0.027(4)
C3A 0.050(5) 0.035(4) 0.046(5) 0.010(3) 0.016(4) 0.031(4)
C3B 0.039(5) 0.028(4) 0.082(7) 0.009(4) 0.023(5) 0.020(4)
C3C 0.042(5) 0.050(5) 0.033(4) 0.011(3) 0.012(4) 0.028(4)
C4A 0.057(6) 0.026(4) 0.034(4) -0.004(3) -0.002(4) 0.019(4)
C4B 0.053(6) 0.038(5) 0.085(7) -0.005(5) 0.018(5) 0.027(4)
C4C 0.036(5) 0.059(5) 0.036(5) 0.007(4) 0.007(4) 0.024(4)
C5A 0.040(5) 0.025(4) 0.050(5) 0.007(3) 0.009(4) 0.014(3)
C5B 0.055(6) 0.042(5) 0.070(6) 0.004(4) 0.030(5) 0.028(4)
C5C 0.044(5) 0.039(4) 0.043(5) -0.001(3) 0.020(4) 0.022(4)
C6A 0.039(4) 0.026(4) 0.039(4) 0.003(3) 0.010(4) 0.015(3)
C6B 0.045(5) 0.049(5) 0.058(6) 0.007(4) 0.025(4) 0.025(4)
C6C 0.029(4) 0.034(4) 0.048(5) 0.002(3) 0.014(4) 0.017(3)
C7A 0.058(5) 0.033(4) 0.036(4) 0.010(3) 0.018(4) 0.030(4)
C7B 0.043(5) 0.042(5) 0.071(6) 0.024(4) 0.026(4) 0.031(4)
C7C 0.036(4) 0.042(4) 0.040(5) 0.017(3) 0.025(4) 0.026(4)
C8A 0.050(5) 0.043(5) 0.046(5) 0.008(4) 0.026(4) 0.019(4)
C8B 0.100(9) 0.107(9) 0.092(8) 0.060(7) 0.059(7) 0.086(8)
C8C 0.047(5) 0.048(5) 0.053(5) 0.021(4) 0.018(4) 0.028(4)
C9 0.044(5) 0.042(5) 0.048(5) 0.013(4) 0.017(4) 0.019(4)
C10 0.037(5) 0.067(6) 0.062(6) 0.006(4) 0.021(4) 0.026(5)
C11 0.062(6) 0.052(5) 0.054(5) 0.028(4) 0.032(4) 0.043(5)
C12 0.037(4) 0.033(4) 0.038(4) 0.010(3) 0.017(3) 0.023(3)
C13 0.045(5) 0.038(4) 0.033(4) 0.002(3) 0.006(4) 0.023(4)
C14 0.060(6) 0.043(5) 0.073(6) 0.008(4) 0.044(5) 0.031(4)
C15 0.041(5) 0.059(6) 0.072(6) 0.002(5) 0.027(5) 0.024(4)
C16 0.035(5) 0.059(6) 0.120(9) -0.035(6) 0.045(6) -0.004(5)
O1A 0.038(3) 0.031(3) 0.036(3) 0.004(2) 0.014(2) 0.013(2)
O1B 0.036(3) 0.036(3) 0.044(3) 0.011(2) 0.020(2) 0.028(2)
O1C 0.026(3) 0.024(2) 0.039(3) 0.009(2) 0.007(2) 0.014(2)
O2A 0.038(3) 0.031(3) 0.038(3) 0.008(2) 0.017(2) 0.017(2)
O2B 0.041(3) 0.040(3) 0.042(3) 0.015(2) 0.018(2) 0.029(3)
O2C 0.033(3) 0.027(3) 0.035(3) 0.010(2) 0.011(2) 0.020(2)
O3 0.032(3) 0.025(2) 0.027(3) 0.0093(19) 0.011(2) 0.017(2)
O4 0.027(2) 0.024(2) 0.027(2) 0.0094(18) 0.014(2) 0.017(2)
O5 0.040(3) 0.018(2) 0.034(3) 0.0040(19) 0.015(2) 0.017(2)
O6 0.028(3) 0.031(3) 0.036(3) 0.008(2) 0.014(2) 0.020(2)
O7 0.039(3) 0.032(3) 0.030(3) 0.015(2) 0.014(2) 0.025(2)
O8 0.026(3) 0.025(2) 0.031(3) 0.0124(19) 0.015(2) 0.016(2)
O9 0.034(3) 0.029(3) 0.032(3) 0.008(2) 0.011(2) 0.017(2)
O10 0.046(3) 0.030(3) 0.047(3) 0.009(2) 0.029(3) 0.022(3)
O11 0.024(2) 0.030(2) 0.034(3) 0.0070(19) 0.013(2) 0.021(2)
O12 0.026(3) 0.025(2) 0.032(3) 0.0076(19) 0.013(2) 0.014(2)
N1 0.133(8) 0.101(8) 0.134(8) 0.033(6) 0.087(7) 0.051(7)
O13 0.214(9) 0.105(7) 0.218(9) 0.027(7) 0.114(8) 0.020(7)
O14 0.171(7) 0.049(4) 0.202(7) 0.036(4) 0.127(6) 0.048(4)
O15 0.192(8) 0.055(4) 0.198(8) 0.052(5) 0.139(7) 0.044(5)
C17 0.097(8) 0.047(5) 0.052(6) 0.017(4) 0.026(5) 0.034(5)
O16 0.118(7) 0.073(5) 0.061(5) 0.009(4) 0.033(5) 0.039(5)
O17 0.067(7) 0.087(8) 0.085(7) 0.019(6) 0.059(6) 0.035(6)
C18 0.082(10) 0.119(12) 0.075(10) 0.020(8) 0.058(8) 0.028(8)

loop_
_atom_type_symbol
_atom_type_description
_atom_type_scat_dispersion_real
_atom_type_scat_dispersion_imag
_atom_type_scat_source
C C 0.0033 0.0016 'International Tables Vol C Tables 4.2.6.8 and 6.1.1.4'
H H 0.0000 0.0000 'International Tables Vol C Tables 4.2.6.8 and 6.1.1.4'
N N 0.0061 0.0033 'International Tables Vol C Tables 4.2.6.8 and 6.1.1.4'
O O 0.0106 0.0060 'International Tables Vol C Tables 4.2.6.8 and 6.1.1.4'
Fe Fe 0.3463 0.8444 'International Tables Vol C Tables 4.2.6.8 and 6.1.1.4'

loop_
_geom_angle_atom_site_label_1
_geom_angle_atom_site_label_2
_geom_angle_atom_site_label_3
_geom_angle
_geom_angle_site_symmetry_1
_geom_angle_site_symmetry_3
O1B Fe1 O3 102.0(2) . .
O1B Fe1 O6 96.4(2) . .
O3 Fe1 O6 98.21(19) . .
O1B Fe1 O5 96.8(2) . .
O3 Fe1 O5 81.77(19) . .
O6 Fe1 O5 166.53(19) . .
O1B Fe1 O2B 86.23(19) . .
O3 Fe1 O2B 169.0(2) . .
O6 Fe1 O2B 87.9(2) . .
O5 Fe1 O2B 90.17(19) . .
O1B Fe1 O8 173.1(2) . .
O3 Fe1 O8 81.75(18) . .
O6 Fe1 O8 77.20(18) . .
O5 Fe1 O8 89.50(18) . .
O2B Fe1 O8 90.81(18) . .
O1C Fe2 O4 102.01(19) . .
O1C Fe2 O6 95.0(2) . .
O4 Fe2 O6 97.62(19) . .
O1C Fe2 O7 97.9(2) . .
O4 Fe2 O7 80.28(18) . .
O6 Fe2 O7 167.0(2) . .
O1C Fe2 O2C 86.93(19) . .
O4 Fe2 O2C 166.91(19) . .
O6 Fe2 O2C 91.02(19) . .
O7 Fe2 O2C 89.10(18) . .
O1C Fe2 O8 171.76(18) . .
O4 Fe2 O8 81.80(18) . .
O6 Fe2 O8 77.14(18) . .
O7 Fe2 O8 89.91(18) . .
O2C Fe2 O8 90.61(18) . .
O1A Fe3 O9 105.6(2) . 2_566
O1A Fe3 O5 103.3(2) . .
O9 Fe3 O5 148.4(2) 2_566 .
O1A Fe3 O12 89.8(2) . .
O9 Fe3 O12 99.02(19) 2_566 .
O5 Fe3 O12 93.64(19) . .
O1A Fe3 O2A 85.0(2) . .
O9 Fe3 O2A 83.88(19) 2_566 .
O5 Fe3 O2A 86.14(19) . .
O12 Fe3 O2A 174.51(19) . .
O1A Fe3 O3 168.83(19) . .
O9 Fe3 O3 75.13(18) 2_566 .
O5 Fe3 O3 79.00(18) . .
O12 Fe3 O3 79.16(18) . .
O2A Fe3 O3 106.15(18) . .
O12 Fe4 O11 101.48(19) . .
O12 Fe4 O4 101.61(19) . 2_566
O11 Fe4 O4 96.99(18) . 2_566
O12 Fe4 O4 174.63(18) . .
O11 Fe4 O4 80.67(18) . .
O4 Fe4 O4 82.92(19) 2_566 .
O12 Fe4 O3 80.94(18) . .
O11 Fe4 O3 177.54(19) . .
O4 Fe4 O3 82.89(17) 2_566 .
O4 Fe4 O3 96.89(18) . .
O12 Fe4 O8 94.98(18) . .
O11 Fe4 O8 99.85(18) . .
O4 Fe4 O8 153.46(19) 2_566 .
O4 Fe4 O8 79.77(17) . .
O3 Fe4 O8 79.41(17) . .
O3 Fe5 O9 77.96(19) 2_566 .
O3 Fe5 O7 158.2(2) 2_566 .
O9 Fe5 O7 91.8(2) . .
O3 Fe5 O11 96.29(19) 2_566 .
O9 Fe5 O11 174.25(19) . .
O7 Fe5 O11 93.67(19) . .
O3 Fe5 O10 105.9(2) 2_566 .
O9 Fe5 O10 93.8(2) . .
O7 Fe5 O10 93.8(2) . .
O11 Fe5 O10 87.5(2) . .
O3 Fe5 O4 83.82(18) 2_566 .
O9 Fe5 O4 99.36(19) . .
O7 Fe5 O4 78.84(18) . .
O11 Fe5 O4 80.05(17) . .
O10 Fe5 O4 165.07(19) . .
O1A C1A C6A 116.6(7) . .
O1A C1A C2A 122.9(7) . .
C6A C1A C2A 120.4(6) . .
O1B C1B C6B 117.4(7) . .
O1B C1B C2B 123.2(7) . .
C6B C1B C2B 119.4(7) . .
O1C C1C C6C 117.8(7) . .
O1C C1C C2C 124.8(7) . .
C6C C1C C2C 117.5(7) . .
C1A C2A C3A 117.8(7) . .
C1A C2A C7A 122.8(6) . .
C3A C2A C7A 119.4(7) . .
C1B C2B C3B 119.0(7) . .
C1B C2B C7B 121.3(7) . .
C3B C2B C7B 119.6(7) . .
C3C C2C C1C 118.8(7) . .
C3C C2C C7C 120.2(7) . .
C1C C2C C7C 121.0(7) . .
C4A C3A C2A 121.3(8) . .
C4A C3A H3A 119.3 . .
C2A C3A H3A 119.3 . .
C4B C3B C2B 121.0(8) . .
C4B C3B H3B 119.5 . .
C2B C3B H3B 119.5 . .
C4C C3C C2C 121.2(7) . .
C4C C3C H3C 119.4 . .
C2C C3C H3C 119.4 . .
C3A C4A C5A 119.4(7) . .
C3A C4A H4A 120.3 . .
C5A C4A H4A 120.3 . .
C3B C4B C5B 120.4(8) . .
C3B C4B H4B 119.8 . .
C5B C4B H4B 119.8 . .
C3C C4C C5C 120.2(7) . .
C3C C4C H4C 119.9 . .
C5C C4C H4C 119.9 . .
C6A C5A C4A 121.4(7) . .
C6A C5A H5A 119.3 . .
C4A C5A H5A 119.3 . .
C4B C5B C6B 120.5(9) . .
C4B C5B H5B 119.7 . .
C6B C5B H5B 119.7 . .
C6C C5C C4C 119.8(7) . .
C6C C5C H5C 120.1 . .
C4C C5C H5C 120.1 . .
C5A C6A C1A 119.6(7) . .
C5A C6A H6A 120.2 . .
C1A C6A H6A 120.2 . .
C1B C6B C5B 119.6(8) . .
C1B C6B H6B 120.2 . .
C5B C6B H6B 120.2 . .
C5C C6C C1C 122.5(7) . .
C5C C6C H6C 118.7 . .
C1C C6C H6C 118.7 . .
O2A C7A C2A 122.2(7) . .
O2A C7A C8A 116.8(7) . .
C2A C7A C8A 120.9(6) . .
O2B C7B C2B 124.5(7) . .
O2B C7B C8B 115.1(8) . .
C2B C7B C8B 120.4(7) . .
O2C C7C C2C 123.7(6) . .
O2C C7C C8C 116.5(7) . .
C2C C7C C8C 119.8(7) . .
C7A C8A H8A1 109.5 . .
C7A C8A H8A2 109.5 . .
H8A1 C8A H8A2 109.5 . .
C7A C8A H8A3 109.5 . .
H8A1 C8A H8A3 109.5 . .
H8A2 C8A H8A3 109.5 . .
C7B C8B H8B1 109.5 . .
C7B C8B H8B2 109.5 . .
H8B1 C8B H8B2 109.5 . .
C7B C8B H8B3 109.5 . .
H8B1 C8B H8B3 109.5 . .
H8B2 C8B H8B3 109.5 . .
C7C C8C H8C1 109.5 . .
C7C C8C H8C2 109.5 . .
H8C1 C8C H8C2 109.5 . .
C7C C8C H8C3 109.5 . .
H8C1 C8C H8C3 109.5 . .
H8C2 C8C H8C3 109.5 . .
O5 C9 H9A 109.5 . .
O5 C9 H9B 109.5 . .
H9A C9 H9B 109.5 . .
O5 C9 H9C 109.5 . .
H9A C9 H9C 109.5 . .
H9B C9 H9C 109.5 . .
O6 C10 H10A 109.5 . .
O6 C10 H10B 109.5 . .
H10A C10 H10B 109.5 . .
O6 C10 H10C 109.5 . .
H10A C10 H10C 109.5 . .
H10B C10 H10C 109.5 . .
O7 C11 H11A 109.5 . .
O7 C11 H11B 109.5 . .
H11A C11 H11B 109.5 . .
O7 C11 H11C 109.5 . .
H11A C11 H11C 109.5 . .
H11B C11 H11C 109.5 . .
O8 C12 H12A 109.5 . .
O8 C12 H12B 109.5 . .
H12A C12 H12B 109.5 . .
O8 C12 H12C 109.5 . .
H12A C12 H12C 109.5 . .
H12B C12 H12C 109.5 . .
O9 C13 H13A 109.5 . .
O9 C13 H13B 109.5 . .
H13A C13 H13B 109.5 . .
O9 C13 H13C 109.5 . .
H13A C13 H13C 109.5 . .
H13B C13 H13C 109.5 . .
O10 C14 H14A 109.5 . .
O10 C14 H14B 109.5 . .
H14A C14 H14B 109.5 . .
O10 C14 H14C 109.5 . .
H14A C14 H14C 109.5 . .
H14B C14 H14C 109.5 . .
O11 C15 H15A 109.5 . .
O11 C15 H15B 109.5 . .
H15A C15 H15B 109.5 . .
O11 C15 H15C 109.5 . .
H15A C15 H15C 109.5 . .
H15B C15 H15C 109.5 . .
O12 C16 H16A 109.5 . .
O12 C16 H16B 109.5 . .
H16A C16 H16B 109.5 . .
O12 C16 H16C 109.5 . .
H16A C16 H16C 109.5 . .
H16B C16 H16C 109.5 . .
C1A O1A Fe3 134.4(5) . .
C1B O1B Fe1 124.3(5) . .
C1C O1C Fe2 132.3(4) . .
C7A O2A Fe3 131.5(5) . .
C7B O2B Fe1 126.2(5) . .
C7C O2C Fe2 131.0(5) . .
Fe1 O3 Fe5 152.9(3) . 2_566
Fe1 O3 Fe4 102.26(19) . .
Fe5 O3 Fe4 95.62(18) 2_566 .
Fe1 O3 Fe3 97.88(18) . .
Fe5 O3 Fe3 100.61(19) 2_566 .
Fe4 O3 Fe3 95.34(19) . .
Fe4 O4 Fe2 152.2(3) 2_566 .
Fe4 O4 Fe5 97.67(18) 2_566 .
Fe2 O4 Fe5 99.74(19) . .
Fe4 O4 Fe4 97.08(19) 2_566 .
Fe2 O4 Fe4 102.11(19) . .
Fe5 O4 Fe4 97.08(19) . .
C9 O5 Fe3 121.3(4) . .
C9 O5 Fe1 131.9(5) . .
Fe3 O5 Fe1 100.77(19) . .
C10 O6 Fe1 123.6(4) . .
C10 O6 Fe2 123.2(5) . .
Fe1 O6 Fe2 108.2(2) . .
C11 O7 Fe5 128.4(4) . .
C11 O7 Fe2 130.9(4) . .
Fe5 O7 Fe2 100.0(2) . .
C12 O8 Fe4 118.0(4) . .
C12 O8 Fe2 121.8(4) . .
Fe4 O8 Fe2 96.32(17) . .
C12 O8 Fe1 121.1(4) . .
Fe4 O8 Fe1 96.56(18) . .
Fe2 O8 Fe1 97.32(17) . .
C13 O9 Fe3 124.4(4) . 2_566
C13 O9 Fe5 129.6(4) . .
Fe3 O9 Fe5 106.0(2) 2_566 .
C14 O10 Fe5 127.8(5) . .
C14 O10 H10 107(6) . .
Fe5 O10 H10 125(6) . .
C15 O11 Fe4 123.0(5) . .
C15 O11 Fe5 121.3(4) . .
Fe4 O11 Fe5 102.2(2) . .
C16 O12 Fe4 128.9(4) . .
C16 O12 Fe3 126.3(5) . .
Fe4 O12 Fe3 104.5(2) . .
O14 N1 O15 122.1(13) . .
O14 N1 O13 116.5(13) . .
O15 N1 O13 121.4(11) . .
O16 C17 H17A 109.5 . .
O16 C17 H17B 109.5 . .
H17A C17 H17B 109.5 . .
O16 C17 H17C 109.5 . .
H17A C17 H17C 109.5 . .
H17B C17 H17C 109.5 . .
C17 O16 H16 110(9) . .
O17 C18 H18A 109.5 . .
O17 C18 H18B 109.5 . .
H18A C18 H18B 109.5 . .
O17 C18 H18C 109.5 . .
H18A C18 H18C 109.5 . .
H18B C18 H18C 109.5 . .

loop_
_geom_bond_atom_site_label_1
_geom_bond_atom_site_label_2
_geom_bond_distance
_geom_bond_site_symmetry_2
Fe1 O1B 1.925(5) .
Fe1 O3 1.961(4) .
Fe1 O6 1.974(5) .
Fe1 O5 2.020(5) .
Fe1 O2B 2.089(5) .
Fe1 O8 2.133(4) .
Fe2 O1C 1.912(5) .
Fe2 O4 1.966(4) .
Fe2 O6 1.978(4) .
Fe2 O7 2.014(5) .
Fe2 O2C 2.052(5) .
Fe2 O8 2.132(5) .
Fe3 O1A 1.903(5) .
Fe3 O9 1.967(5) 2_566
Fe3 O5 1.975(5) .
Fe3 O12 1.998(4) .
Fe3 O2A 2.096(5) .
Fe3 O3 2.118(5) .
Fe4 O12 1.942(5) .
Fe4 O11 1.957(4) .
Fe4 O4 1.965(4) 2_566
Fe4 O4 2.088(5) .
Fe4 O3 2.097(4) .
Fe4 O8 2.101(4) .
Fe5 O3 1.980(4) 2_566
Fe5 O9 1.984(5) .
Fe5 O7 1.993(4) .
Fe5 O11 2.025(5) .
Fe5 O10 2.032(5) .
Fe5 O4 2.048(4) .
C1A O1A 1.330(8) .
C1A C6A 1.404(10) .
C1A C2A 1.417(10) .
C1B O1B 1.328(8) .
C1B C6B 1.402(11) .
C1B C2B 1.417(11) .
C1C O1C 1.308(8) .
C1C C6C 1.414(10) .
C1C C2C 1.435(10) .
C2A C3A 1.422(10) .
C2A C7A 1.456(11) .
C2B C3B 1.427(10) .
C2B C7B 1.437(11) .
C2C C3C 1.405(10) .
C2C C7C 1.453(10) .
C3A C4A 1.377(11) .
C3A H3A 0.9300 .
C3B C4B 1.347(12) .
C3B H3B 0.9300 .
C3C C4C 1.385(11) .
C3C H3C 0.9300 .
C4A C5A 1.397(11) .
C4A H4A 0.9300 .
C4B C5B 1.401(13) .
C4B H4B 0.9300 .
C4C C5C 1.391(11) .
C4C H4C 0.9300 .
C5A C6A 1.376(10) .
C5A H5A 0.9300 .
C5B C6B 1.403(11) .
C5B H5B 0.9300 .
C5C C6C 1.364(10) .
C5C H5C 0.9300 .
C6A H6A 0.9300 .
C6B H6B 0.9300 .
C6C H6C 0.9300 .
C7A O2A 1.246(8) .
C7A C8A 1.499(10) .
C7B O2B 1.256(9) .
C7B C8B 1.523(12) .
C7C O2C 1.250(8) .
C7C C8C 1.502(10) .
C8A H8A1 0.9600 .
C8A H8A2 0.9600 .
C8A H8A3 0.9600 .
C8B H8B1 0.9600 .
C8B H8B2 0.9600 .
C8B H8B3 0.9600 .
C8C H8C1 0.9600 .
C8C H8C2 0.9600 .
C8C H8C3 0.9600 .
C9 O5 1.433(8) .
C9 H9A 0.9600 .
C9 H9B 0.9600 .
C9 H9C 0.9600 .
C10 O6 1.424(9) .
C10 H10A 0.9600 .
C10 H10B 0.9600 .
C10 H10C 0.9600 .
C11 O7 1.388(9) .
C11 H11A 0.9600 .
C11 H11B 0.9600 .
C11 H11C 0.9600 .
C12 O8 1.436(8) .
C12 H12A 0.9600 .
C12 H12B 0.9600 .
C12 H12C 0.9600 .
C13 O9 1.408(8) .
C13 H13A 0.9600 .
C13 H13B 0.9600 .
C13 H13C 0.9600 .
C14 O10 1.424(8) .
C14 H14A 0.9600 .
C14 H14B 0.9600 .
C14 H14C 0.9600 .
C15 O11 1.445(9) .
C15 H15A 0.9600 .
C15 H15B 0.9600 .
C15 H15C 0.9600 .
C16 O12 1.419(9) .
C16 H16A 0.9600 .
C16 H16B 0.9600 .
C16 H16C 0.9600 .
O3 Fe5 1.980(4) 2_566
O4 Fe4 1.965(4) 2_566
O9 Fe3 1.967(5) 2_566
O10 H10 0.839(10) .
N1 O14 1.209(7) .
N1 O15 1.234(14) .
N1 O13 1.255(15) .
C17 O16 1.384(11) .
C17 H17A 0.9600 .
C17 H17B 0.9600 .
C17 H17C 0.9600 .
O16 H16 0.821(7) .
O17 C18 1.376(16) .
C18 H18A 0.9600 .
C18 H18B 0.9600 .
C18 H18C 0.9600 .
